data_4337103
loop_
_publ_author_name
'Zhang, Yuzhen'
'Clavadetscher, Jessica'
'Bachmann, Michael'
'Blacque, Olivier'
'Venkatesan, Koushik'

_publ_section_title
;
 Tuning the Luminescent Properties of Pt(II) Acetylide Complexes through
 Varying the Electronic Properties of N-Heterocyclic Carbene Ligands.
;
_journal_issue 2
_journal_name_full 'Inorganic chemistry'
_journal_page_first 756
_journal_page_last 771
_journal_paper_doi 10.1021/ic401841n
_journal_volume 53
_journal_year 2014
_chemical_formula_moiety 'C41 H40 F2 N4 Pt, C H4 O, H2 O'
_chemical_formula_sum 'C42 H46 F2 N4 O2 Pt'
_chemical_formula_weight 871.92
_chemical_name_systematic
;
bis(4-Fluorophenylethynyl)-(1,1'-dipentyl-3,3'-methylene-bis(benzimidazoline)
-2,2'-diylidene)-platinum(II) methanol water solvate 1/1/1
;
_space_group_crystal_system orthorhombic
_space_group_IT_number 29
_space_group_name_Hall 'P 2c -2ac'
_space_group_name_H-M_alt 'P c a 21'
_symmetry_space_group_name_Hall 'P 2c -2ac'
_symmetry_space_group_name_H-M 'P c a 21'
_atom_sites_solution_hydrogens mixed
_audit_creation_date 2013-07-11
_audit_creation_method
;
  Olex2 1.2
  (compiled Apr 23 2013 17:59:47, GUI svn.r4466)
;
_cell_angle_alpha 90
_cell_angle_beta 90
_cell_angle_gamma 90
_cell_formula_units_Z 4
_cell_length_a 13.7433(2)
_cell_length_b 21.0614(3)
_cell_length_c 13.1858(1)
_cell_measurement_reflns_used 10505
_cell_measurement_temperature 183(2)
_cell_measurement_theta_max 32.8
_cell_measurement_theta_min 2.5
_cell_volume 3816.67(8)
_computing_cell_refinement
;
CrysAlisPro, Agilent Technologies,
Version 1.171.35.11 (release 16-05-2011 CrysAlis171 .NET)
(compiled May 16 2011,17:55:39)
;
_computing_data_collection
;
CrysAlisPro, Agilent Technologies,
Version 1.171.35.11 (release 16-05-2011 CrysAlis171 .NET)
(compiled May 16 2011,17:55:39)
;
_computing_data_reduction
;
CrysAlisPro, Agilent Technologies,
Version 1.171.35.11 (release 16-05-2011 CrysAlis171 .NET)
(compiled May 16 2011,17:55:39)
;
_computing_molecular_graphics
;
O. V. Dolomanov, L. J. Bourhis, R. J. Gildea, J. A. K. Howard and H. Puschmann,
OLEX2: a complete structure solution, refinement and analysis program.
J. Appl. Cryst. (2009). 42, 339-341.
;
_computing_publication_material
;
O. V. Dolomanov, L. J. Bourhis, R. J. Gildea, J. A. K. Howard and H. Puschmann,
OLEX2: a complete structure solution, refinement and analysis program.
J. Appl. Cryst. (2009). 42, 339-341.
;
_computing_structure_refinement
;
SHELXL2013, G.M. Sheldrick, Acta Cryst.
(2008). A64, 112-122
;
_computing_structure_solution
;
SHELXS97, G.M. Sheldrick, Acta Cryst.
(2008). A64, 112-122
;
_diffrn_ambient_temperature 183(2)
_diffrn_detector_area_resol_mean 10.4498
_diffrn_measured_fraction_theta_full 0.999
_diffrn_measured_fraction_theta_max 0.999
_diffrn_measurement_device_type 'Xcalibur, Ruby'
_diffrn_measurement_method '\w scans'
_diffrn_radiation_monochromator graphite
_diffrn_radiation_type 'Mo K\a'
_diffrn_radiation_wavelength 0.7107
_diffrn_reflns_av_R_equivalents 0.0498
_diffrn_reflns_av_unetI/netI 0.0563
_diffrn_reflns_limit_h_max 17
_diffrn_reflns_limit_h_min -18
_diffrn_reflns_limit_k_max 28
_diffrn_reflns_limit_k_min -28
_diffrn_reflns_limit_l_max 17
_diffrn_reflns_limit_l_min -17
_diffrn_reflns_number 34854
_diffrn_reflns_theta_full 25.242
_diffrn_reflns_theta_max 28.281
_diffrn_reflns_theta_min 2.885
_diffrn_source 'Enhance (Mo) X-ray Source'
_exptl_absorpt_coefficient_mu 3.727
_exptl_absorpt_correction_T_max 0.779
_exptl_absorpt_correction_T_min 0.676
_exptl_absorpt_correction_type analytical
_exptl_absorpt_process_details
;
CrysAlisPro, Agilent Technologies,
Version 1.171.35.11 (release 16-05-2011 CrysAlis171 .NET)
(compiled May 16 2011,17:55:39)
Analytical numeric absorption correction using a multifaceted crystal
model based on expressions derived by R.C. Clark & J.S. Reid.
(Clark, R. C. & Reid, J. S. (1995). Acta Cryst. A51, 887-897)
;
_exptl_crystal_colour colourless
_exptl_crystal_density_diffrn 1.517
_exptl_crystal_description block
_exptl_crystal_F_000 1752
_exptl_crystal_size_max 0.16
_exptl_crystal_size_mid 0.15
_exptl_crystal_size_min 0.09
_refine_diff_density_max 1.378
_refine_diff_density_min -0.661
_refine_diff_density_rms 0.093
_refine_ls_abs_structure_details
;
 Flack x determined using 2869 quotients [(I+)-(I-)]/[(I+)+(I-)]
 (Parsons and Flack (2004), Acta Cryst. A60, s61).
;
_refine_ls_abs_structure_Flack -0.020(4)
_refine_ls_extinction_method none
_refine_ls_goodness_of_fit_ref 1.014
_refine_ls_hydrogen_treatment mixed
_refine_ls_matrix_type full
_refine_ls_number_parameters 517
_refine_ls_number_reflns 9470
_refine_ls_number_restraints 155
_refine_ls_restrained_S_all 1.020
_refine_ls_R_factor_all 0.0580
_refine_ls_R_factor_gt 0.0347
_refine_ls_shift/su_max 0.001
_refine_ls_shift/su_mean 0.000
_refine_ls_structure_factor_coef Fsqd
_refine_ls_weighting_details 'w=1/[\s^2^(Fo^2^)+(0.0198P)^2^] where P=(Fo^2^+2Fc^2^)/3'
_refine_ls_weighting_scheme calc
_refine_ls_wR_factor_gt 0.0579
_refine_ls_wR_factor_ref 0.0653
_reflns_Friedel_coverage 0.916
_reflns_Friedel_fraction_full 1.000
_reflns_Friedel_fraction_max 1.000
_reflns_number_gt 7134
_reflns_number_total 9470
_reflns_threshold_expression 'I > 2\s(I)'
_cod_data_source_file ic401841n_si_002.cif
_cod_data_source_block 1a_ccdc950234
_cod_database_code 4337103
_olex2_refinement_description
;
1. Fixed Uiso
 At 1.2 times of:
  All C(H) groups, All C(H,H) groups, All C(H,H,H,H) groups
 At 1.5 times of:
  All C(H,H,H) groups, All O(H) groups, All O(H,H) groups
2. Restrained distances
 C23-C24A = C23-C24B = C24A-C25A = C24B-C25B
 1.53 with sigma of 0.01
 C18A-C19A = C18B-C19B = C19B-C20B = C19A-C20A
 1.53 with sigma of 0.01
 C18A-C20A
 2.55 with sigma of 0.02
 C17-C18A \\sim C17-C18B
 with sigma of 0.005
3. Uiso/Uaniso restraints and constraints
C19B: within 1.7A with sigma of 0.01 and sigma for terminal atoms of 0.02
C21 \\sim C22 \\sim C23: within 2A with sigma of 0.005 and sigma for terminal
 atoms of 0.01
C16 \\sim C17 \\sim C18A \\sim C18B \\sim C19A \\sim C19B \\sim C20A \\sim
 C20B: within 2A with sigma of 0.005 and sigma for terminal atoms of 0.01
C22 \\sim C23 \\sim C24A \\sim C24B \\sim C25A \\sim C25B: within 2A with sigma
 of 0.005 and sigma for terminal atoms of 0.01
4. Others
 Fixed Sof: H17A(0.5) H17B(0.5) H17C(0.5) H17D(0.5) C18A(0.5) H18A(0.5)
 H18B(0.5) C18B(0.5) H18C(0.5) H18D(0.5) C19A(0.5) H19A(0.5) H19B(0.5)
 C19B(0.5) H19C(0.5) H19D(0.5) C20A(0.5) H20D(0.5) H20E(0.5) H20F(0.5)
 C20B(0.5) H20A(0.5) H20B(0.5) H20C(0.5) H23A(0.5) H23B(0.5) H23C(0.5)
 H23D(0.5) C24A(0.5) H24A(0.5) H24B(0.5) C24B(0.5) H24C(0.5) H24D(0.5)
 C25A(0.5) H25A(0.5) H25B(0.5) H25C(0.5) C25B(0.5) H25D(0.5) H25E(0.5) H25F(0.5)
5.a Secondary CH2 refined with riding coordinates:
 C8(H8A,H8B), C16(H16A,H16B), C17(H17A,H17B), C17(H17C,H17D), C18A(H18A,H18B),
 C18B(H18C,H18D), C19A(H19A,H19B), C19B(H19C,H19D), C21(H21A,H21B), C22(H22A,
 H22B), C23(H23A,H23B), C23(H23C,H23D), C24A(H24A,H24B), C24B(H24C,H24D)
5.b Aromatic/amide H refined with riding coordinates:
 C4(H4), C5(H5), C6(H6), C7(H7), C12(H12), C13(H13), C14(H14), C15(H15),
 C29(H29), C30(H30), C32(H32), C33(H33), C37(H37), C38(H38), C40(H40), C41(H41)
5.c Idealised Me refined as rotating group:
 C20A(H20D,H20E,H20F), C20B(H20A,H20B,H20C), C25A(H25A,H25B,H25C), C25B(H25D,
 H25E,H25F), C42(H42A,H42B,H42C)
5.d Idealised tetrahedral OH refined as rotating group:
 O2(H2)
;
_shelxl_version_number 2013-4

loop_
_space_group_symop_operation_xyz
'x, y, z'
'-x, -y, z+1/2'
'x+1/2, -y, z'
'-x+1/2, y, z+1/2'

loop_
_atom_site_label
_atom_site_type_symbol
_atom_site_fract_x
_atom_site_fract_y
_atom_site_fract_z
_atom_site_U_iso_or_equiv
_atom_site_adp_type
_atom_site_occupancy
_atom_site_site_symmetry_order
_atom_site_calc_flag
_atom_site_refinement_flags_posn
_atom_site_refinement_flags_adp
_atom_site_refinement_flags_occupancy
_atom_site_disorder_assembly
_atom_site_disorder_group
C1 C 0.5617(5) 0.1822(3) 0.0721(5) 0.0233(15) Uani 1 1 d . . . . .
C2 C 0.5006(5) 0.1006(3) -0.0205(5) 0.0266(16) Uani 1 1 d . . . . .
C3 C 0.5450(5) 0.1423(3) -0.0871(5) 0.0235(15) Uani 1 1 d . . . . .
C4 C 0.5486(5) 0.1304(3) -0.1905(5) 0.0303(17) Uani 1 1 d . . . . .
H4 H 0.5778 0.1586 -0.2353 0.036 Uiso 1 1 calc R U . . .
C5 C 0.5068(5) 0.0743(3) -0.2236(5) 0.0337(18) Uani 1 1 d . . . . .
H5 H 0.5081 0.0644 -0.2924 0.040 Uiso 1 1 calc R U . . .
C6 C 0.4629(5) 0.0325(3) -0.1563(6) 0.0385(19) Uani 1 1 d . . . . .
H6 H 0.4363 -0.0050 -0.1812 0.046 Uiso 1 1 calc R U . . .
C7 C 0.4575(5) 0.0448(3) -0.0525(5) 0.0321(18) Uani 1 1 d . . . . .
H7 H 0.4268 0.0172 -0.0077 0.039 Uiso 1 1 calc R U . . .
C8 C 0.6263(5) 0.2496(3) -0.0644(5) 0.0282(16) Uani 1 1 d . . . . .
H8A H 0.6254 0.2505 -0.1379 0.034 Uiso 1 1 calc R U . . .
H8B H 0.6935 0.2510 -0.0420 0.034 Uiso 1 1 calc R U . . .
C9 C 0.5605(5) 0.3124(3) 0.0762(5) 0.0247(16) Uani 1 1 d . . . . .
C10 C 0.5272(5) 0.3514(3) -0.0802(5) 0.0267(16) Uani 1 1 d . . . . .
C11 C 0.4861(5) 0.3918(3) -0.0092(5) 0.0289(16) Uani 1 1 d . . . . .
C12 C 0.4360(6) 0.4456(3) -0.0382(6) 0.039(2) Uani 1 1 d . . . . .
H12 H 0.4085 0.4729 0.0093 0.047 Uiso 1 1 calc R U . . .
C13 C 0.4286(6) 0.4571(4) -0.1416(6) 0.047(2) Uani 1 1 d . . . . .
H13 H 0.3961 0.4931 -0.1641 0.056 Uiso 1 1 calc R U . . .
C14 C 0.4685(6) 0.4158(4) -0.2118(6) 0.044(2) Uani 1 1 d . . . . .
H14 H 0.4610 0.4248 -0.2804 0.053 Uiso 1 1 calc R U . . .
C15 C 0.5193(5) 0.3619(3) -0.1843(6) 0.0343(18) Uani 1 1 d . . . . .
H15 H 0.5462 0.3345 -0.2320 0.041 Uiso 1 1 calc R U . . .
C16 C 0.4717(5) 0.0985(3) 0.1685(8) 0.0379(17) Uani 1 1 d . U . . .
H16A H 0.5031 0.1176 0.2269 0.046 Uiso 1 1 calc R U . . .
H16B H 0.4870 0.0535 0.1690 0.046 Uiso 1 1 calc R U . . .
C17 C 0.3632(5) 0.1064(3) 0.1788(11) 0.0531(16) Uani 1 1 d D U . . .
H17A H 0.3338 0.0967 0.1138 0.064 Uiso 0.5 1 calc R U P A 1
H17B H 0.3399 0.0751 0.2269 0.064 Uiso 0.5 1 calc R U P A 1
H17C H 0.3312 0.0866 0.1214 0.064 Uiso 0.5 1 calc R U P B 2
H17D H 0.3413 0.0852 0.2399 0.064 Uiso 0.5 1 calc R U P B 2
C18A C 0.3272(16) 0.1692(6) 0.2115(19) 0.064(3) Uani 0.5 1 d D U P C 1
H18A H 0.3395 0.2003 0.1588 0.077 Uiso 0.5 1 calc R U P C 1
H18B H 0.3614 0.1825 0.2723 0.077 Uiso 0.5 1 calc R U P C 1
C18B C 0.3352(16) 0.1743(5) 0.183(3) 0.063(3) Uani 0.5 1 d D U P C 2
H18C H 0.3474 0.1926 0.1171 0.075 Uiso 0.5 1 calc R U P C 2
H18D H 0.3789 0.1951 0.2307 0.075 Uiso 0.5 1 calc R U P C 2
C19A C 0.2170(15) 0.1655(8) 0.2331(17) 0.069(3) Uani 0.5 1 d D U P C 1
H19A H 0.1841 0.1465 0.1756 0.082 Uiso 0.5 1 calc R U P C 1
H19B H 0.2057 0.1388 0.2919 0.082 Uiso 0.5 1 calc R U P C 1
C19B C 0.2291(15) 0.1919(10) 0.2144(13) 0.069(3) Uani 0.5 1 d D U P C 2
H19C H 0.2158 0.2350 0.1922 0.082 Uiso 0.5 1 calc R U P C 2
H19D H 0.1845 0.1640 0.1789 0.082 Uiso 0.5 1 calc R U P C 2
C20A C 0.1753(14) 0.2318(8) 0.2528(17) 0.076(4) Uani 0.5 1 d D U P C 1
H20D H 0.1803 0.2568 0.1922 0.114 Uiso 0.5 1 calc R U P C 1
H20E H 0.2112 0.2519 0.3063 0.114 Uiso 0.5 1 calc R U P C 1
H20F H 0.1082 0.2282 0.2721 0.114 Uiso 0.5 1 calc R U P C 1
C20B C 0.2085(15) 0.1874(11) 0.3288(13) 0.084(4) Uani 0.5 1 d D U P C 2
H20A H 0.1428 0.2004 0.3421 0.125 Uiso 0.5 1 calc R U P C 2
H20B H 0.2526 0.2146 0.3649 0.125 Uiso 0.5 1 calc R U P C 2
H20C H 0.2173 0.1443 0.3509 0.125 Uiso 0.5 1 calc R U P C 2
C21 C 0.4708(5) 0.3923(3) 0.1807(8) 0.0370(15) Uani 1 1 d . U . . .
H21A H 0.4696 0.4382 0.1762 0.044 Uiso 1 1 calc R U . . .
H21B H 0.5143 0.3807 0.2356 0.044 Uiso 1 1 calc R U . . .
C22 C 0.3696(7) 0.3684(4) 0.2048(6) 0.057(2) Uani 1 1 d . U . . .
H22A H 0.3682 0.3227 0.1956 0.068 Uiso 1 1 calc R U . . .
H22B H 0.3243 0.3868 0.1566 0.068 Uiso 1 1 calc R U . . .
C23 C 0.3347(7) 0.3839(4) 0.3123(6) 0.071(2) Uani 1 1 d D U . . .
H23A H 0.3546 0.4268 0.3294 0.086 Uiso 0.5 1 calc R U P D 1
H23B H 0.2641 0.3826 0.3137 0.086 Uiso 0.5 1 calc R U P D 1
H23C H 0.3356 0.4296 0.3219 0.086 Uiso 0.5 1 calc R U P E 2
H23D H 0.2680 0.3695 0.3202 0.086 Uiso 0.5 1 calc R U P E 2
C24A C 0.3737(18) 0.3390(12) 0.3908(15) 0.072(3) Uani 0.5 1 d D U P F 1
H24A H 0.4408 0.3493 0.4066 0.086 Uiso 0.5 1 calc R U P F 1
H24B H 0.3713 0.2957 0.3658 0.086 Uiso 0.5 1 calc R U P F 1
C24B C 0.3972(17) 0.3531(13) 0.3920(15) 0.072(3) Uani 0.5 1 d D U P F 2
H24C H 0.4596 0.3747 0.3909 0.086 Uiso 0.5 1 calc R U P F 2
H24D H 0.4090 0.3098 0.3700 0.086 Uiso 0.5 1 calc R U P F 2
C25A C 0.3107(16) 0.3456(13) 0.4848(17) 0.077(5) Uani 0.5 1 d D U P F 1
H25A H 0.2997 0.3898 0.4986 0.115 Uiso 0.5 1 calc R U P F 1
H25B H 0.3432 0.3265 0.5416 0.115 Uiso 0.5 1 calc R U P F 1
H25C H 0.2495 0.3248 0.4738 0.115 Uiso 0.5 1 calc R U P F 1
C25B C 0.3648(16) 0.3498(12) 0.5028(16) 0.073(5) Uani 0.5 1 d D U P F 2
H25D H 0.3533 0.3920 0.5277 0.109 Uiso 0.5 1 calc R U P F 2
H25E H 0.4148 0.3300 0.5426 0.109 Uiso 0.5 1 calc R U P F 2
H25F H 0.3060 0.3255 0.5076 0.109 Uiso 0.5 1 calc R U P F 2
C26 C 0.6506(5) 0.1784(3) 0.2749(5) 0.0275(16) Uani 1 1 d . . . . .
C27 C 0.6814(5) 0.1398(3) 0.3334(5) 0.0276(16) Uani 1 1 d . . . . .
C28 C 0.7196(5) 0.0953(3) 0.4070(5) 0.0254(16) Uani 1 1 d . . . . .
C29 C 0.7597(5) 0.0364(3) 0.3772(5) 0.0326(17) Uani 1 1 d . . . . .
H29 H 0.7587 0.0248 0.3091 0.039 Uiso 1 1 calc R U . . .
C30 C 0.8002(5) -0.0042(3) 0.4477(6) 0.0346(18) Uani 1 1 d . . . . .
H30 H 0.8269 -0.0428 0.4278 0.042 Uiso 1 1 calc R U . . .
C31 C 0.8004(6) 0.0136(4) 0.5475(6) 0.038(2) Uani 1 1 d . . . . .
C32 C 0.7610(6) 0.0688(4) 0.5811(6) 0.041(2) Uani 1 1 d . . . . .
H32 H 0.7607 0.0788 0.6498 0.049 Uiso 1 1 calc R U . . .
C33 C 0.7212(5) 0.1099(3) 0.5098(5) 0.0350(18) Uani 1 1 d . . . . .
H33 H 0.6950 0.1483 0.5315 0.042 Uiso 1 1 calc R U . . .
C34 C 0.6502(5) 0.3094(3) 0.2814(5) 0.0285(16) Uani 1 1 d . . . . .
C35 C 0.6765(5) 0.3455(3) 0.3458(5) 0.0311(17) Uani 1 1 d . . . . .
C36 C 0.7057(5) 0.3867(3) 0.4276(5) 0.0288(17) Uani 1 1 d . . . . .
C37 C 0.6690(6) 0.3774(4) 0.5245(5) 0.043(2) Uani 1 1 d . . . . .
H37 H 0.6222 0.3461 0.5350 0.052 Uiso 1 1 calc R U . . .
C38 C 0.6998(6) 0.4131(4) 0.6051(6) 0.051(2) Uani 1 1 d . . . . .
H38 H 0.6747 0.4062 0.6697 0.061 Uiso 1 1 calc R U . . .
C39 C 0.7680(6) 0.4588(4) 0.5889(6) 0.040(2) Uani 1 1 d . . . . .
C40 C 0.8043(6) 0.4713(3) 0.4949(6) 0.0400(19) Uani 1 1 d . . . . .
H40 H 0.8491 0.5039 0.4852 0.048 Uiso 1 1 calc R U . . .
C41 C 0.7736(6) 0.4349(3) 0.4148(6) 0.035(2) Uani 1 1 d . . . . .
H41 H 0.7987 0.4426 0.3505 0.042 Uiso 1 1 calc R U . . .
C42 C 0.4821(7) 0.1827(5) 0.4884(8) 0.074(3) Uani 1 1 d . . . . .
H42A H 0.4637 0.1731 0.5569 0.111 Uiso 1 1 calc R U . . .
H42B H 0.5092 0.1455 0.4572 0.111 Uiso 1 1 calc R U . . .
H42C H 0.4259 0.1962 0.4510 0.111 Uiso 1 1 calc R U . . .
F1 F 0.8437(4) -0.0254(2) 0.6159(4) 0.0597(14) Uani 1 1 d . . . . .
F2 F 0.8003(4) 0.4947(2) 0.6675(5) 0.0645(14) Uani 1 1 d . . . . .
N1 N 0.5118(4) 0.1268(2) 0.0763(4) 0.0254(13) Uani 1 1 d . . . . .
N2 N 0.5800(4) 0.1916(2) -0.0278(4) 0.0228(13) Uani 1 1 d . . . . .
N3 N 0.5731(4) 0.3039(2) -0.0241(4) 0.0245(13) Uani 1 1 d . . . . .
N4 N 0.5080(4) 0.3664(3) 0.0864(4) 0.0268(13) Uani 1 1 d . . . . .
O1 O 0.6361(4) 0.2507(2) 0.6806(10) 0.0465(12) Uani 1 1 d . . . . .
H1A H 0.697(6) 0.252(3) 0.679(15) 0.070 Uiso 1 1 d . U . . .
H1B H 0.617(7) 0.247(3) 0.613(7) 0.070 Uiso 1 1 d . U . . .
O2 O 0.5528(5) 0.2323(3) 0.4884(4) 0.0561(16) Uani 1 1 d . . . . .
H2 H 0.5740 0.2371 0.4308 0.084 Uiso 1 1 calc R U . . .
Pt1 Pt 0.60413(2) 0.24596(2) 0.17833(5) 0.02390(7) Uani 1 1 d . . . . .

loop_
_atom_site_aniso_label
_atom_site_aniso_U_11
_atom_site_aniso_U_22
_atom_site_aniso_U_33
_atom_site_aniso_U_23
_atom_site_aniso_U_13
_atom_site_aniso_U_12
C1 0.026(4) 0.020(3) 0.024(4) -0.001(3) 0.001(3) 0.002(3)
C2 0.024(4) 0.025(4) 0.031(4) -0.004(3) -0.001(3) -0.001(3)
C3 0.023(4) 0.024(4) 0.024(4) -0.001(3) -0.006(3) 0.001(3)
C4 0.028(4) 0.036(4) 0.028(4) 0.000(3) -0.004(3) 0.000(3)
C5 0.034(5) 0.036(4) 0.031(4) -0.008(3) -0.003(4) 0.002(3)
C6 0.035(5) 0.033(4) 0.048(5) -0.011(4) -0.004(4) -0.006(4)
C7 0.029(5) 0.030(4) 0.037(4) -0.004(3) 0.000(4) -0.005(3)
C8 0.038(4) 0.025(4) 0.022(3) 0.002(3) -0.002(3) -0.002(3)
C9 0.034(5) 0.017(3) 0.023(4) 0.000(3) -0.005(3) -0.005(3)
C10 0.027(4) 0.024(4) 0.030(4) 0.002(3) -0.002(3) -0.002(3)
C11 0.034(5) 0.031(4) 0.022(4) 0.003(3) -0.004(3) -0.001(3)
C12 0.046(5) 0.037(5) 0.033(4) -0.001(3) 0.002(4) 0.012(4)
C13 0.057(6) 0.042(5) 0.042(5) 0.008(4) -0.009(5) 0.019(4)
C14 0.056(6) 0.045(5) 0.031(4) 0.011(4) -0.007(4) 0.010(4)
C15 0.041(5) 0.031(4) 0.031(4) 0.001(3) 0.005(4) 0.001(3)
C16 0.048(4) 0.041(3) 0.025(4) -0.002(4) -0.004(5) -0.012(3)
C17 0.049(4) 0.065(4) 0.046(3) -0.002(5) -0.003(5) -0.012(3)
C18A 0.052(5) 0.076(5) 0.065(6) -0.005(5) -0.006(5) -0.003(4)
C18B 0.051(5) 0.076(5) 0.061(6) -0.002(5) -0.003(5) -0.003(4)
C19A 0.055(5) 0.078(6) 0.073(6) -0.004(6) -0.001(6) -0.004(5)
C19B 0.054(5) 0.079(6) 0.072(6) 0.000(6) -0.002(6) -0.001(5)
C20A 0.059(8) 0.077(9) 0.092(9) -0.013(8) -0.002(8) -0.001(7)
C20B 0.062(8) 0.093(9) 0.096(9) -0.004(8) -0.008(8) -0.009(8)
C21 0.049(4) 0.037(3) 0.025(3) -0.008(5) -0.004(5) 0.011(3)
C22 0.069(5) 0.059(4) 0.042(4) -0.010(3) 0.017(4) 0.008(4)
C23 0.093(6) 0.069(5) 0.053(4) -0.002(4) 0.023(4) 0.014(4)
C24A 0.096(7) 0.068(6) 0.051(5) 0.002(5) 0.018(6) 0.014(6)
C24B 0.094(7) 0.069(6) 0.052(5) 0.002(5) 0.019(6) 0.014(6)
C25A 0.099(11) 0.073(8) 0.058(8) 0.012(7) 0.019(9) 0.014(9)
C25B 0.094(11) 0.072(8) 0.053(8) 0.005(7) 0.024(9) 0.019(9)
C26 0.036(5) 0.031(4) 0.015(3) -0.003(3) -0.002(3) -0.008(3)
C27 0.029(4) 0.033(4) 0.021(4) -0.001(3) -0.001(3) -0.005(3)
C28 0.025(4) 0.032(4) 0.019(4) 0.005(3) -0.001(3) -0.007(3)
C29 0.029(4) 0.040(5) 0.029(4) 0.000(3) -0.002(4) 0.002(4)
C30 0.034(5) 0.028(4) 0.042(4) 0.006(3) -0.006(4) 0.002(3)
C31 0.031(5) 0.043(5) 0.040(5) 0.015(4) -0.016(4) -0.003(4)
C32 0.052(6) 0.049(5) 0.022(4) 0.008(4) -0.007(4) -0.012(4)
C33 0.042(5) 0.030(4) 0.033(4) -0.001(3) -0.007(4) -0.004(3)
C34 0.037(5) 0.026(4) 0.023(4) 0.003(3) -0.002(4) 0.000(3)
C35 0.038(5) 0.027(4) 0.029(4) -0.001(3) -0.006(4) 0.007(3)
C36 0.041(5) 0.020(4) 0.025(4) -0.003(3) -0.012(4) 0.012(3)
C37 0.063(6) 0.034(4) 0.033(4) 0.000(3) -0.004(4) -0.012(4)
C38 0.078(7) 0.052(6) 0.023(4) 0.007(4) -0.004(4) -0.008(5)
C39 0.057(6) 0.034(4) 0.029(4) -0.007(3) -0.019(4) -0.002(4)
C40 0.038(5) 0.033(4) 0.049(5) -0.005(4) -0.005(4) -0.003(4)
C41 0.044(6) 0.036(4) 0.026(5) -0.007(3) -0.005(4) -0.002(4)
C42 0.055(7) 0.095(8) 0.074(7) -0.002(6) 0.011(6) 0.002(6)
F1 0.060(4) 0.066(3) 0.053(3) 0.029(3) -0.026(3) -0.004(3)
F2 0.098(4) 0.061(3) 0.035(3) -0.018(3) -0.025(4) -0.015(2)
N1 0.027(4) 0.021(3) 0.028(3) 0.000(2) 0.000(3) 0.000(3)
N2 0.033(4) 0.017(3) 0.018(3) -0.002(2) -0.003(3) -0.002(2)
N3 0.034(4) 0.019(3) 0.021(3) 0.003(2) -0.003(3) 0.003(2)
N4 0.035(4) 0.025(3) 0.021(3) 0.001(2) 0.001(3) 0.001(3)
O1 0.045(3) 0.059(3) 0.035(2) -0.003(4) 0.003(7) 0.001(3)
O2 0.064(4) 0.072(4) 0.032(3) 0.002(3) 0.003(3) 0.003(4)
Pt1 0.03165(12) 0.02292(11) 0.01714(10) 0.0003(3) -0.0023(2) -0.00019(10)

loop_
_atom_type_symbol
_atom_type_description
_atom_type_scat_dispersion_real
_atom_type_scat_dispersion_imag
_atom_type_scat_source
C C 0.0033 0.0016 'International Tables Vol C Tables 4.2.6.8 and 6.1.1.4'
H H 0.0000 0.0000 'International Tables Vol C Tables 4.2.6.8 and 6.1.1.4'
F F 0.0171 0.0103 'International Tables Vol C Tables 4.2.6.8 and 6.1.1.4'
N N 0.0061 0.0033 'International Tables Vol C Tables 4.2.6.8 and 6.1.1.4'
Pt Pt -1.7033 8.3905 'International Tables Vol C Tables 4.2.6.8 and 6.1.1.4'
O O 0.0106 0.0060 'International Tables Vol C Tables 4.2.6.8 and 6.1.1.4'

loop_
_exptl_crystal_face_index_h
_exptl_crystal_face_index_k
_exptl_crystal_face_index_l
_exptl_crystal_face_perp_dist
_exptl_oxdiff_crystal_face_indexfrac_h
_exptl_oxdiff_crystal_face_indexfrac_k
_exptl_oxdiff_crystal_face_indexfrac_l
_exptl_oxdiff_crystal_face_x
_exptl_oxdiff_crystal_face_y
_exptl_oxdiff_crystal_face_z
-8 5 -17 0.0559 -7.9828 5.0009 -17.0060 0.7613 -0.4241 0.5250
0 30 -1 0.0708 0.0237 30.0002 -0.9910 0.6013 -0.3478 -0.7357
0 -30 1 0.0708 -0.0237 -30.0002 0.9910 -0.6013 0.3478 0.7357
-18 12 1 0.0509 -17.9984 12.0112 0.9864 0.0090 -1.0125 -0.0644
19 2 0 0.0394 19.0084 1.9886 0.0187 0.2169 0.8967 -0.3400
12 18 9 0.0594 12.0093 17.9952 9.0168 0.0541 0.3602 -0.9238
-16 -13 -6 0.0426 -16.0099 -12.9920 -6.0191 -0.1303 -0.6159 0.7631
-6 -22 -11 0.0492 -6.0082 -21.9993 -11.0122 0.0159 -0.0206 0.9974
-16 12 7 0.0571 -16.0034 12.0114 6.9883 -0.2347 -0.9232 -0.2823
1 5 18 0.0664 0.9868 5.0037 18.0023 -0.6855 -0.0325 -0.7055
-5 -18 14 0.0571 -5.0289 -17.9940 13.9898 -0.9946 -0.0503 0.0987
-7 -28 0 0.0486 -7.0237 -27.9962 -0.0150 -0.5866 -0.0131 0.8222
16 17 -1 0.0447 16.0196 16.9904 -0.9797 0.5110 0.5782 -0.6466
-14 -20 -2 0.0351 -14.0183 -19.9924 -2.0193 -0.4166 -0.4426 0.7866
-15 -2 11 0.0555 -15.0175 -1.9885 10.9851 -0.6605 -0.7169 -0.0646
-13 18 -9 0.0569 -12.9824 18.0059 -9.0069 0.6055 -0.8276 0.0187

loop_
_geom_angle_atom_site_label_1
_geom_angle_atom_site_label_2
_geom_angle_atom_site_label_3
_geom_angle
N1 C1 N2 105.1(5)
N1 C1 Pt1 133.5(5)
N2 C1 Pt1 121.4(5)
C3 C2 N1 106.2(6)
C7 C2 C3 122.3(7)
C7 C2 N1 131.5(6)
C2 C3 C4 121.6(6)
C2 C3 N2 105.7(6)
N2 C3 C4 132.7(6)
C3 C4 H4 121.6
C5 C4 C3 116.8(7)
C5 C4 H4 121.6
C4 C5 H5 119.4
C4 C5 C6 121.3(7)
C6 C5 H5 119.4
C5 C6 H6 118.9
C5 C6 C7 122.3(7)
C7 C6 H6 118.9
C2 C7 C6 115.8(7)
C2 C7 H7 122.1
C6 C7 H7 122.1
H8A C8 H8B 108.4
N2 C8 H8A 110.0
N2 C8 H8B 110.0
N2 C8 N3 108.5(6)
N3 C8 H8A 110.0
N3 C8 H8B 110.0
N3 C9 N4 106.1(5)
N3 C9 Pt1 121.4(5)
N4 C9 Pt1 132.0(5)
C11 C10 C15 122.3(7)
C11 C10 N3 105.5(6)
N3 C10 C15 132.2(7)
C10 C11 N4 106.5(6)
C12 C11 C10 121.4(6)
C12 C11 N4 132.0(7)
C11 C12 H12 121.6
C11 C12 C13 116.8(7)
C13 C12 H12 121.6
C12 C13 H13 119.4
C14 C13 C12 121.2(7)
C14 C13 H13 119.4
C13 C14 H14 118.6
C15 C14 C13 122.8(7)
C15 C14 H14 118.6
C10 C15 H15 122.3
C14 C15 C10 115.4(7)
C14 C15 H15 122.3
H16A C16 H16B 107.7
C17 C16 H16A 108.8
C17 C16 H16B 108.8
N1 C16 H16A 108.8
N1 C16 H16B 108.8
N1 C16 C17 113.7(7)
C16 C17 H17A 108.0
C16 C17 H17B 108.0
C16 C17 H17C 109.3
C16 C17 H17D 109.3
H17A C17 H17B 107.2
H17C C17 H17D 108.0
C18A C17 C16 117.2(10)
C18A C17 H17A 108.0
C18A C17 H17B 108.0
C18B C17 C16 111.6(10)
C18B C17 H17C 109.3
C18B C17 H17D 109.3
C17 C18A H18A 109.7
C17 C18A H18B 109.7
C17 C18A C19A 109.7(14)
H18A C18A H18B 108.2
C19A C18A H18A 109.7
C19A C18A H18B 109.7
C17 C18B H18C 107.6
C17 C18B H18D 107.6
C17 C18B C19B 118.9(15)
H18C C18B H18D 107.0
C19B C18B H18C 107.6
C19B C18B H18D 107.6
C18A C19A H19A 109.5
C18A C19A H19B 109.5
H19A C19A H19B 108.1
C20A C19A C18A 110.7(13)
C20A C19A H19A 109.5
C20A C19A H19B 109.5
C18B C19B H19C 108.6
C18B C19B H19D 108.6
H19C C19B H19D 107.6
C20B C19B C18B 114(2)
C20B C19B H19C 108.6
C20B C19B H19D 108.6
C19A C20A H20D 109.5
C19A C20A H20E 109.5
C19A C20A H20F 109.5
H20D C20A H20E 109.5
H20D C20A H20F 109.5
H20E C20A H20F 109.5
C19B C20B H20A 109.5
C19B C20B H20B 109.5
C19B C20B H20C 109.5
H20A C20B H20B 109.5
H20A C20B H20C 109.5
H20B C20B H20C 109.5
H21A C21 H21B 107.9
C22 C21 H21A 109.1
C22 C21 H21B 109.1
N4 C21 H21A 109.1
N4 C21 H21B 109.1
N4 C21 C22 112.3(6)
C21 C22 H22A 108.7
C21 C22 H22B 108.7
C21 C22 C23 114.3(8)
H22A C22 H22B 107.6
C23 C22 H22A 108.7
C23 C22 H22B 108.7
C22 C23 H23A 109.0
C22 C23 H23B 109.0
C22 C23 H23C 109.2
C22 C23 H23D 109.2
H23A C23 H23B 107.8
H23C C23 H23D 107.9
C24A C23 C22 113.1(11)
C24A C23 H23A 109.0
C24A C23 H23B 109.0
C24B C23 C22 112.0(12)
C24B C23 H23C 109.2
C24B C23 H23D 109.2
C23 C24A H24A 110.2
C23 C24A H24B 110.2
C23 C24A C25A 107.5(16)
H24A C24A H24B 108.5
C25A C24A H24A 110.2
C25A C24A H24B 110.2
C23 C24B H24C 107.0
C23 C24B H24D 107.0
C23 C24B C25B 121.3(18)
H24C C24B H24D 106.7
C25B C24B H24C 107.0
C25B C24B H24D 107.0
C24A C25A H25A 109.5
C24A C25A H25B 109.5
C24A C25A H25C 109.5
H25A C25A H25B 109.5
H25A C25A H25C 109.5
H25B C25A H25C 109.5
C24B C25B H25D 109.5
C24B C25B H25E 109.5
C24B C25B H25F 109.5
H25D C25B H25E 109.5
H25D C25B H25F 109.5
H25E C25B H25F 109.5
C27 C26 Pt1 177.3(7)
C26 C27 C28 177.6(7)
C29 C28 C27 121.6(6)
C33 C28 C27 121.0(7)
C33 C28 C29 117.3(6)
C28 C29 H29 119.5
C30 C29 C28 120.9(7)
C30 C29 H29 119.5
C29 C30 H30 120.7
C31 C30 C29 118.6(7)
C31 C30 H30 120.7
C32 C31 C30 123.3(7)
C32 C31 F1 118.5(7)
F1 C31 C30 118.2(7)
C31 C32 H32 121.0
C31 C32 C33 118.1(7)
C33 C32 H32 121.0
C28 C33 H33 119.1
C32 C33 C28 121.8(7)
C32 C33 H33 119.1
C35 C34 Pt1 177.3(6)
C34 C35 C36 176.8(8)
C37 C36 C35 120.2(7)
C37 C36 C41 117.4(7)
C41 C36 C35 122.4(7)
C36 C37 H37 119.2
C38 C37 C36 121.6(7)
C38 C37 H37 119.2
C37 C38 H38 120.7
C39 C38 C37 118.7(7)
C39 C38 H38 120.7
C38 C39 C40 122.2(7)
F2 C39 C38 119.9(7)
F2 C39 C40 117.9(7)
C39 C40 H40 120.7
C39 C40 C41 118.7(7)
C41 C40 H40 120.7
C36 C41 H41 119.3
C40 C41 C36 121.4(7)
C40 C41 H41 119.3
H42A C42 H42B 109.5
H42A C42 H42C 109.5
H42B C42 H42C 109.5
O2 C42 H42A 109.5
O2 C42 H42B 109.5
O2 C42 H42C 109.5
C1 N1 C2 111.0(5)
C1 N1 C16 125.2(6)
C2 N1 C16 123.7(6)
C1 N2 C3 111.9(5)
C1 N2 C8 121.7(5)
C3 N2 C8 126.3(5)
C9 N3 C8 121.8(5)
C9 N3 C10 111.5(6)
C10 N3 C8 126.7(5)
C9 N4 C11 110.3(5)
C9 N4 C21 126.1(6)
C11 N4 C21 123.4(6)
H1A O1 H1B 105(10)
C42 O2 H2 109.5
C1 Pt1 C9 85.0(2)
C26 Pt1 C1 93.5(2)
C26 Pt1 C9 177.6(3)
C34 Pt1 C1 178.2(3)
C34 Pt1 C9 94.8(2)
C34 Pt1 C26 86.7(3)

loop_
_geom_bond_atom_site_label_1
_geom_bond_atom_site_label_2
_geom_bond_distance
C1 N1 1.354(8)
C1 N2 1.356(8)
C1 Pt1 2.027(6)
C2 C3 1.385(9)
C2 C7 1.382(9)
C2 N1 1.399(8)
C3 C4 1.386(9)
C3 N2 1.386(8)
C4 H4 0.9300
C4 C5 1.385(9)
C5 H5 0.9300
C5 C6 1.387(10)
C6 H6 0.9300
C6 C7 1.395(9)
C7 H7 0.9300
C8 H8A 0.9700
C8 H8B 0.9700
C8 N2 1.458(8)
C8 N3 1.458(8)
C9 N3 1.346(8)
C9 N4 1.353(8)
C9 Pt1 2.033(6)
C10 C11 1.385(9)
C10 C15 1.396(9)
C10 N3 1.394(8)
C11 C12 1.379(9)
C11 N4 1.402(8)
C12 H12 0.9300
C12 C13 1.390(10)
C13 H13 0.9300
C13 C14 1.383(10)
C14 H14 0.9300
C14 C15 1.380(9)
C15 H15 0.9300
C16 H16A 0.9700
C16 H16B 0.9700
C16 C17 1.507(9)
C16 N1 1.463(10)
C17 H17A 0.9700
C17 H17B 0.9700
C17 H17C 0.9700
C17 H17D 0.9700
C17 C18A 1.477(11)
C17 C18B 1.481(11)
C18A H18A 0.9700
C18A H18B 0.9700
C18A C19A 1.542(13)
C18B H18C 0.9700
C18B H18D 0.9700
C18B C19B 1.560(12)
C19A H19A 0.9700
C19A H19B 0.9700
C19A C20A 1.531(12)
C19B H19C 0.9700
C19B H19D 0.9700
C19B C20B 1.538(13)
C20A H20D 0.9600
C20A H20E 0.9600
C20A H20F 0.9600
C20B H20A 0.9600
C20B H20B 0.9600
C20B H20C 0.9600
C21 H21A 0.9700
C21 H21B 0.9700
C21 C22 1.513(10)
C21 N4 1.452(11)
C22 H22A 0.9700
C22 H22B 0.9700
C22 C23 1.532(11)
C23 H23A 0.9700
C23 H23B 0.9700
C23 H23C 0.9700
C23 H23D 0.9700
C23 C24A 1.503(13)
C23 C24B 1.505(13)
C24A H24A 0.9700
C24A H24B 0.9700
C24A C25A 1.518(13)
C24B H24C 0.9700
C24B H24D 0.9700
C24B C25B 1.529(13)
C25A H25A 0.9600
C25A H25B 0.9600
C25A H25C 0.9600
C25B H25D 0.9600
C25B H25E 0.9600
C25B H25F 0.9600
C26 C27 1.197(9)
C26 Pt1 2.013(7)
C27 C28 1.448(9)
C28 C29 1.413(9)
C28 C33 1.391(9)
C29 H29 0.9300
C29 C30 1.380(9)
C30 H30 0.9300
C30 C31 1.369(10)
C31 C32 1.355(10)
C31 F1 1.358(8)
C32 H32 0.9300
C32 C33 1.390(9)
C33 H33 0.9300
C34 C35 1.196(9)
C34 Pt1 2.008(7)
C35 C36 1.442(9)
C36 C37 1.388(10)
C36 C41 1.388(9)
C37 H37 0.9300
C37 C38 1.369(10)
C38 H38 0.9300
C38 C39 1.361(11)
C39 C40 1.361(10)
C39 F2 1.358(8)
C40 H40 0.9300
C40 C41 1.372(10)
C41 H41 0.9300
C42 H42A 0.9600
C42 H42B 0.9600
C42 H42C 0.9600
C42 O2 1.425(10)
O1 H1A 0.84(8)
O1 H1B 0.93(10)
O2 H2 0.8200
